data_1506976
loop_
_publ_author_name
'Peelen, Timothy J.'
'Chi, Yonggui'
'English, Emily Payne'
'Gellman, Samuel H.'

_publ_section_title
;
 Synthesis of 4,4-disubstituted 2-aminocyclopentanecarboxylic acid
 derivatives and their incorporation into 12-helical beta-peptides.
;
_journal_issue 24
_journal_name_full 'Organic letters'
_journal_page_first 4411
_journal_page_last 4414
_journal_paper_doi 10.1021/ol0483293
_journal_volume 6
_journal_year 2004
_chemical_formula_moiety 'C31 H42 Cl N O6'
_chemical_formula_sum 'C31 H42 Cl N O6'
_chemical_formula_weight 560.11
_chemical_name_systematic
; 
 ? 
;
_space_group_IT_number 4
_symmetry_cell_setting monoclinic
_symmetry_space_group_name_Hall 'P 2yb'
_symmetry_space_group_name_H-M 'P 1 21 1'
_atom_sites_solution_hydrogens geom
_atom_sites_solution_primary direct
_atom_sites_solution_secondary difmap
_audit_creation_method
;
manual editing of the .cif file 
created by SHELXTL Ver. 6.10 
;
_cell_angle_alpha 90.00
_cell_angle_beta 90.9540(10)
_cell_angle_gamma 90.00
_cell_formula_units_Z 4
_cell_length_a 7.3611(6)
_cell_length_b 36.908(3)
_cell_length_c 11.4393(9)
_cell_measurement_reflns_used 21729
_cell_measurement_temperature 100(2)
_cell_measurement_theta_max 25
_cell_measurement_theta_min 2
_cell_volume 3107.4(4)
_computing_cell_refinement 'Bruker SAINT Ver. 6.22'
_computing_data_collection 'Bruker SMART Ver. 5.622'
_computing_data_reduction 'Bruker SAINT Ver. 6.22'
_computing_molecular_graphics 'Bruker SHELXTL Ver. 6.10'
_computing_publication_material 'Bruker SHELXTL Ver. 6.10'
_computing_structure_refinement 'Bruker SHELXTL Ver. 6.10'
_computing_structure_solution 'Bruker SHELXTL Ver. 6.10'
_diffrn_ambient_temperature 100(2)
_diffrn_detector_area_resol_mean n/a
_diffrn_measured_fraction_theta_full 0.997
_diffrn_measured_fraction_theta_max 0.997
_diffrn_measurement_device_type 'Bruker CCD-1000 area detector'
_diffrn_measurement_method '0.3 degree omega scans'
_diffrn_radiation_monochromator graphite
_diffrn_radiation_source 'fine-focus sealed tube'
_diffrn_radiation_type MoK\a
_diffrn_radiation_wavelength 0.71073
_diffrn_reflns_av_R_equivalents 0.0383
_diffrn_reflns_av_sigmaI/netI 0.0404
_diffrn_reflns_limit_h_max 9
_diffrn_reflns_limit_h_min -9
_diffrn_reflns_limit_k_max 46
_diffrn_reflns_limit_k_min -46
_diffrn_reflns_limit_l_max 14
_diffrn_reflns_limit_l_min -14
_diffrn_reflns_number 40791
_diffrn_reflns_theta_full 26.41
_diffrn_reflns_theta_max 26.41
_diffrn_reflns_theta_min 1.78
_diffrn_standards_decay_% <1
_diffrn_standards_interval_count n/a
_diffrn_standards_interval_time n/a
_diffrn_standards_number n/a
_exptl_absorpt_coefficient_mu 0.164
_exptl_absorpt_correction_T_max 0.9433
_exptl_absorpt_correction_T_min 0.9268
_exptl_absorpt_correction_type multi-scan
_exptl_absorpt_process_details
;
multi-scan with SADABS  (Bruker-AXS, 2003)
;
_exptl_crystal_colour colorless
_exptl_crystal_density_diffrn 1.197
_exptl_crystal_density_meas ?
_exptl_crystal_density_method none
_exptl_crystal_description block
_exptl_crystal_F_000 1200
_exptl_crystal_size_max 0.47
_exptl_crystal_size_mid 0.39
_exptl_crystal_size_min 0.36
_refine_diff_density_max 0.354
_refine_diff_density_min -0.177
_refine_diff_density_rms 0.048
_refine_ls_abs_structure_details 'Flack H D (1983), Acta Cryst. A39, 876-881'
_refine_ls_abs_structure_Flack 0.00(4)
_refine_ls_extinction_method none
_refine_ls_goodness_of_fit_ref 1.126
_refine_ls_hydrogen_treatment constr
_refine_ls_matrix_type full
_refine_ls_number_parameters 717
_refine_ls_number_reflns 12690
_refine_ls_number_restraints 1
_refine_ls_restrained_S_all 1.126
_refine_ls_R_factor_all 0.0519
_refine_ls_R_factor_gt 0.0485
_refine_ls_shift/su_max 0.000
_refine_ls_shift/su_mean 0.000
_refine_ls_structure_factor_coef Fsqd
_refine_ls_weighting_details 'calc w=1/[\s^2^(Fo^2^)+(0.0686P)^2^+0.2520P] where P=(Fo^2^+2Fc^2^)/3'
_refine_ls_weighting_scheme calc
_refine_ls_wR_factor_gt 0.1159
_refine_ls_wR_factor_ref 0.1176
_reflns_number_gt 12060
_reflns_number_total 12690
_reflns_threshold_expression >2sigma(I)
_cod_data_source_file ol0483293si20040820_053644.cif
_cod_data_source_block gel023
_cod_depositor_comments
;
The following automatic conversions were performed:

'_symmetry_cell_setting' value 'Monoclinic' changed to 'monoclinic'
according to /home/saulius/struct/CIF-dictionaries/cif_core.dic
dictionary named 'cif_core.dic' version 2.4.1 from 2010-06-29.

Automatic conversion script
Id: cif_fix_values 1715 2011-07-08 13:25:40Z adriana 

The following automatic conversions were performed:

'_exptl_crystal_density_meas' value 'not measured' was changed to '?'
- the value is perceived as not measured.

Automatic conversion script
Id: cif_fix_values 3008 2015-01-20 13:52:24Z robertas 
;
_cod_original_sg_symbol_H-M 'P2(1)   '
_cod_database_code 1506976

loop_
_symmetry_equiv_pos_as_xyz
'x, y, z'
'-x, y+1/2, -z'

loop_
_atom_site_label
_atom_site_type_symbol
_atom_site_fract_x
_atom_site_fract_y
_atom_site_fract_z
_atom_site_U_iso_or_equiv
_atom_site_adp_type
_atom_site_occupancy
_atom_site_symmetry_multiplicity
_atom_site_calc_flag
_atom_site_refinement_flags
Cl1 Cl 0.68015(7) 0.432879(15) 0.61973(5) 0.02549(12) Uani 1 1 d .
Cl2 Cl 0.18822(7) 0.448648(15) 0.87529(5) 0.02367(12) Uani 1 1 d .
O1 O 0.3417(4) 0.32956(8) 1.01088(18) 0.0788(10) Uani 1 1 d .
O2 O 0.5262(2) 0.29589(5) 0.90197(14) 0.0284(4) Uani 1 1 d .
O3 O 0.2876(3) 0.29642(5) 0.61802(15) 0.0377(4) Uani 1 1 d .
O4 O 0.2209(2) 0.26512(4) 0.78136(15) 0.0300(4) Uani 1 1 d .
O5 O -0.1856(2) 0.32292(5) 0.67701(19) 0.0398(5) Uani 1 1 d .
O6 O -0.0812(2) 0.35644(5) 0.52893(16) 0.0314(4) Uani 1 1 d .
O7 O 0.7960(3) 0.55685(7) 0.48999(17) 0.0552(6) Uani 1 1 d .
O8 O 1.0053(2) 0.58534(4) 0.60187(14) 0.0276(4) Uani 1 1 d .
O9 O 0.7806(3) 0.58382(5) 0.88639(15) 0.0358(4) Uani 1 1 d .
O10 O 0.7045(2) 0.61633(4) 0.72561(15) 0.0294(4) Uani 1 1 d .
O11 O 0.3057(2) 0.55553(5) 0.83289(19) 0.0384(4) Uani 1 1 d .
O12 O 0.4338(2) 0.52325(5) 0.97824(16) 0.0312(4) Uani 1 1 d .
N1 N 0.2714(2) 0.41294(5) 0.63768(16) 0.0186(4) Uani 1 1 d .
H1A H 0.3921 0.4162 0.6207 0.022 Uiso 1 1 calc R
H1B H 0.2509 0.4244 0.7076 0.022 Uiso 1 1 calc R
N2 N 0.7774(2) 0.46743(5) 0.85960(16) 0.0183(4) Uani 1 1 d .
H2A H 0.8993 0.4646 0.8758 0.022 Uiso 1 1 calc R
H2B H 0.7534 0.4562 0.7892 0.022 Uiso 1 1 calc R
C1 C 0.2894(3) 0.32726(6) 0.8035(2) 0.0258(5) Uani 1 1 d .
C2 C 0.1034(3) 0.34460(7) 0.8265(2) 0.0264(5) Uani 1 1 d .
H2C H 0.0111 0.3258 0.8419 0.032 Uiso 1 1 calc R
H2D H 0.1108 0.3611 0.8946 0.032 Uiso 1 1 calc R
C3 C 0.0554(3) 0.36562(6) 0.7144(2) 0.0224(4) Uani 1 1 d .
H3 H 0.0007 0.3893 0.7374 0.027 Uiso 1 1 calc R
C4 C 0.2393(3) 0.37341(6) 0.65459(19) 0.0189(4) Uani 1 1 d .
H4 H 0.2443 0.3605 0.5778 0.023 Uiso 1 1 calc R
C5 C 0.3859(3) 0.35836(6) 0.73904(19) 0.0217(4) Uani 1 1 d .
H5A H 0.4278 0.3772 0.7947 0.026 Uiso 1 1 calc R
H5B H 0.4916 0.3492 0.6956 0.026 Uiso 1 1 calc R
C6 C 0.3870(4) 0.31777(7) 0.9190(2) 0.0343(6) Uani 1 1 d .
C7 C 0.6311(4) 0.28133(7) 1.0034(2) 0.0327(6) Uani 1 1 d .
C8 C 0.7292(5) 0.31192(8) 1.0670(3) 0.0456(7) Uani 1 1 d .
H8A H 0.7966 0.3265 1.0107 0.068 Uiso 1 1 calc R
H8B H 0.8139 0.3017 1.1253 0.068 Uiso 1 1 calc R
H8C H 0.6403 0.3273 1.1062 0.068 Uiso 1 1 calc R
C9 C 0.7653(4) 0.25664(8) 0.9454(3) 0.0437(7) Uani 1 1 d .
H9A H 0.7001 0.2367 0.9069 0.066 Uiso 1 1 calc R
H9B H 0.8499 0.2469 1.0044 0.066 Uiso 1 1 calc R
H9C H 0.8331 0.2703 0.8871 0.066 Uiso 1 1 calc R
C10 C 0.5063(4) 0.26006(9) 1.0817(3) 0.0502(8) Uani 1 1 d .
H10A H 0.4233 0.2767 1.1207 0.075 Uiso 1 1 calc R
H10B H 0.5789 0.2470 1.1405 0.075 Uiso 1 1 calc R
H10C H 0.4359 0.2427 1.0344 0.075 Uiso 1 1 calc R
C11 C 0.2691(3) 0.29460(6) 0.7221(2) 0.0276(5) Uani 1 1 d .
C12 C 0.1899(4) 0.23040(7) 0.7187(2) 0.0344(6) Uani 1 1 d .
C13 C 0.3544(4) 0.22025(8) 0.6465(3) 0.0421(7) Uani 1 1 d .
H13A H 0.3574 0.2354 0.5762 0.063 Uiso 1 1 calc R
H13B H 0.3461 0.1947 0.6239 0.063 Uiso 1 1 calc R
H13C H 0.4656 0.2242 0.6931 0.063 Uiso 1 1 calc R
C14 C 0.1676(4) 0.20396(7) 0.8190(3) 0.0388(6) Uani 1 1 d .
H14A H 0.2772 0.2043 0.8689 0.058 Uiso 1 1 calc R
H14B H 0.1490 0.1795 0.7878 0.058 Uiso 1 1 calc R
H14C H 0.0624 0.2110 0.8652 0.058 Uiso 1 1 calc R
C15 C 0.0181(4) 0.23356(8) 0.6453(3) 0.0465(7) Uani 1 1 d .
H15A H -0.0805 0.2427 0.6937 0.070 Uiso 1 1 calc R
H15B H -0.0150 0.2097 0.6142 0.070 Uiso 1 1 calc R
H15C H 0.0383 0.2503 0.5804 0.070 Uiso 1 1 calc R
C16 C -0.0826(3) 0.34534(7) 0.6399(2) 0.0278(5) Uani 1 1 d .
C17 C -0.2238(4) 0.34154(8) 0.4538(3) 0.0390(7) Uani 1 1 d .
H17A H -0.2424 0.3576 0.3853 0.047 Uiso 1 1 calc R
H17B H -0.3389 0.3407 0.4973 0.047 Uiso 1 1 calc R
C18 C -0.1776(4) 0.30412(8) 0.4126(2) 0.0348(6) Uani 1 1 d .
C19 C -0.0149(4) 0.29767(9) 0.3561(3) 0.0456(7) Uani 1 1 d .
H19 H 0.0698 0.3168 0.3456 0.055 Uiso 1 1 calc R
C20 C 0.0231(6) 0.26299(11) 0.3151(3) 0.0622(10) Uani 1 1 d .
H20 H 0.1343 0.2583 0.2769 0.075 Uiso 1 1 calc R
C21 C -0.1017(7) 0.23526(11) 0.3299(4) 0.0728(13) Uani 1 1 d .
H21 H -0.0766 0.2116 0.3015 0.087 Uiso 1 1 calc R
C22 C -0.2591(6) 0.24198(10) 0.3850(4) 0.0676(12) Uani 1 1 d .
H22 H -0.3441 0.2229 0.3956 0.081 Uiso 1 1 calc R
C23 C -0.2978(4) 0.27636(9) 0.4262(3) 0.0496(8) Uani 1 1 d .
H23 H -0.4094 0.2807 0.4644 0.059 Uiso 1 1 calc R
C24 C 0.1593(3) 0.43164(6) 0.5442(2) 0.0225(4) Uani 1 1 d .
H24 H 0.0287 0.4299 0.5662 0.027 Uiso 1 1 calc R
C25 C 0.2118(3) 0.47174(6) 0.5439(2) 0.0267(5) Uani 1 1 d .
H25A H 0.3393 0.4742 0.5219 0.040 Uiso 1 1 calc R
H25B H 0.1953 0.4819 0.6221 0.040 Uiso 1 1 calc R
H25C H 0.1346 0.4848 0.4874 0.040 Uiso 1 1 calc R
C26 C 0.1794(3) 0.41462(6) 0.4255(2) 0.0271(5) Uani 1 1 d .
C27 C 0.3441(4) 0.40063(7) 0.3863(2) 0.0339(6) Uani 1 1 d .
H27 H 0.4497 0.4013 0.4352 0.041 Uiso 1 1 calc R
C28 C 0.3515(5) 0.38566(8) 0.2743(2) 0.0444(7) Uani 1 1 d .
H28 H 0.4623 0.3758 0.2472 0.053 Uiso 1 1 calc R
C29 C 0.1984(6) 0.38510(9) 0.2027(2) 0.0569(10) Uani 1 1 d .
H29 H 0.2045 0.3748 0.1268 0.068 Uiso 1 1 calc R
C30 C 0.0383(6) 0.39925(10) 0.2406(3) 0.0578(9) Uani 1 1 d .
H30 H -0.0656 0.3992 0.1903 0.069 Uiso 1 1 calc R
C31 C 0.0268(4) 0.41377(8) 0.3530(3) 0.0430(7) Uani 1 1 d .
H31 H -0.0855 0.4230 0.3797 0.052 Uiso 1 1 calc R
C32 C 0.7714(3) 0.55433(6) 0.6989(2) 0.0257(5) Uani 1 1 d .
C33 C 0.5851(3) 0.53650(6) 0.6782(2) 0.0277(5) Uani 1 1 d .
H33A H 0.4897 0.5551 0.6657 0.033 Uiso 1 1 calc R
H33B H 0.5873 0.5204 0.6090 0.033 Uiso 1 1 calc R
C34 C 0.5500(3) 0.51474(6) 0.7894(2) 0.0236(5) Uani 1 1 d .
H34 H 0.4950 0.4910 0.7660 0.028 Uiso 1 1 calc R
C35 C 0.7403(3) 0.50713(6) 0.84496(19) 0.0194(4) Uani 1 1 d .
H35 H 0.7511 0.5196 0.9224 0.023 Uiso 1 1 calc R
C36 C 0.8776(3) 0.52343(6) 0.76000(19) 0.0226(5) Uani 1 1 d .
H36A H 0.9174 0.5051 0.7026 0.027 Uiso 1 1 calc R
H36B H 0.9855 0.5329 0.8027 0.027 Uiso 1 1 calc R
C37 C 0.8562(4) 0.56571(6) 0.5842(2) 0.0314(5) Uani 1 1 d .
C38 C 1.1066(4) 0.60013(7) 0.5017(2) 0.0317(5) Uani 1 1 d .
C39 C 1.1926(5) 0.56938(8) 0.4341(3) 0.0437(7) Uani 1 1 d .
H39A H 1.2579 0.5533 0.4885 0.066 Uiso 1 1 calc R
H39B H 1.2778 0.5793 0.3775 0.066 Uiso 1 1 calc R
H39C H 1.0975 0.5556 0.3926 0.066 Uiso 1 1 calc R
C40 C 1.2506(4) 0.62324(8) 0.5615(3) 0.0387(6) Uani 1 1 d .
H40A H 1.1927 0.6438 0.6002 0.058 Uiso 1 1 calc R
H40B H 1.3358 0.6322 0.5033 0.058 Uiso 1 1 calc R
H40C H 1.3166 0.6086 0.6199 0.058 Uiso 1 1 calc R
C41 C 0.9817(4) 0.62356(8) 0.4262(3) 0.0447(7) Uani 1 1 d .
H41A H 0.8929 0.6081 0.3852 0.067 Uiso 1 1 calc R
H41B H 1.0539 0.6367 0.3688 0.067 Uiso 1 1 calc R
H41C H 0.9179 0.6409 0.4757 0.067 Uiso 1 1 calc R
C42 C 0.7555(3) 0.58654(7) 0.7831(2) 0.0276(5) Uani 1 1 d .
C43 C 0.6772(4) 0.65089(7) 0.7912(2) 0.0356(6) Uani 1 1 d .
C44 C 0.8497(4) 0.66037(7) 0.8593(3) 0.0423(7) Uani 1 1 d .
H44A H 0.8572 0.6456 0.9305 0.063 Uiso 1 1 calc R
H44B H 0.8476 0.6861 0.8805 0.063 Uiso 1 1 calc R
H44C H 0.9555 0.6555 0.8109 0.063 Uiso 1 1 calc R
C45 C 0.6464(4) 0.67761(7) 0.6913(3) 0.0403(7) Uani 1 1 d .
H45A H 0.7544 0.6783 0.6425 0.061 Uiso 1 1 calc R
H45B H 0.6237 0.7018 0.7234 0.061 Uiso 1 1 calc R
H45C H 0.5412 0.6699 0.6439 0.061 Uiso 1 1 calc R
C46 C 0.5121(5) 0.64727(8) 0.8661(3) 0.0496(8) Uani 1 1 d .
H46A H 0.4075 0.6402 0.8172 0.074 Uiso 1 1 calc R
H46B H 0.4869 0.6705 0.9038 0.074 Uiso 1 1 calc R
H46C H 0.5343 0.6288 0.9260 0.074 Uiso 1 1 calc R
C47 C 0.4172(3) 0.53414(6) 0.8672(2) 0.0271(5) Uani 1 1 d .
C48 C 0.2928(4) 0.53579(8) 1.0559(3) 0.0397(7) Uani 1 1 d .
H48A H 0.2874 0.5195 1.1244 0.048 Uiso 1 1 calc R
H48B H 0.1739 0.5346 1.0143 0.048 Uiso 1 1 calc R
C49 C 0.3256(3) 0.57393(7) 1.0974(3) 0.0328(6) Uani 1 1 d .
C50 C 0.4832(4) 0.58262(8) 1.1584(3) 0.0417(6) Uani 1 1 d .
H50 H 0.5736 0.5646 1.1713 0.050 Uiso 1 1 calc R
C51 C 0.5105(5) 0.61753(10) 1.2009(3) 0.0537(8) Uani 1 1 d .
H51 H 0.6186 0.6234 1.2432 0.064 Uiso 1 1 calc R
C52 C 0.3785(5) 0.64363(8) 1.1809(3) 0.0496(8) Uani 1 1 d .
H52 H 0.3959 0.6675 1.2098 0.060 Uiso 1 1 calc R
C53 C 0.2241(5) 0.63517(9) 1.1200(3) 0.0493(8) Uani 1 1 d .
H53 H 0.1344 0.6533 1.1063 0.059 Uiso 1 1 calc R
C54 C 0.1964(4) 0.60044(8) 1.0778(3) 0.0399(6) Uani 1 1 d .
H54 H 0.0881 0.5948 1.0351 0.048 Uiso 1 1 calc R
C55 C 0.6729(3) 0.44794(6) 0.95260(19) 0.0222(4) Uani 1 1 d .
H55 H 0.5405 0.4496 0.9324 0.027 Uiso 1 1 calc R
C56 C 0.7285(3) 0.40814(6) 0.9494(2) 0.0269(5) Uani 1 1 d .
H56A H 0.8560 0.4058 0.9743 0.040 Uiso 1 1 calc R
H56B H 0.7135 0.3988 0.8696 0.040 Uiso 1 1 calc R
H56C H 0.6518 0.3942 1.0022 0.040 Uiso 1 1 calc R
C57 C 0.7034(3) 0.46448(6) 1.0727(2) 0.0265(5) Uani 1 1 d .
C58 C 0.5617(4) 0.46290(8) 1.1507(3) 0.0403(6) Uani 1 1 d .
H58 H 0.4493 0.4523 1.1272 0.048 Uiso 1 1 calc R
C59 C 0.5827(5) 0.47668(9) 1.2627(3) 0.0548(9) Uani 1 1 d .
H59 H 0.4856 0.4750 1.3162 0.066 Uiso 1 1 calc R
C60 C 0.7431(6) 0.49271(9) 1.2966(3) 0.0534(9) Uani 1 1 d .
H60 H 0.7558 0.5027 1.3728 0.064 Uiso 1 1 calc R
C61 C 0.8861(5) 0.49430(8) 1.2205(2) 0.0439(7) Uani 1 1 d .
H61 H 0.9970 0.5055 1.2440 0.053 Uiso 1 1 calc R
C62 C 0.8677(4) 0.47947(7) 1.1091(2) 0.0302(5) Uani 1 1 d .
H62 H 0.9679 0.4796 1.0578 0.036 Uiso 1 1 calc R

loop_
_atom_site_aniso_label
_atom_site_aniso_U_11
_atom_site_aniso_U_22
_atom_site_aniso_U_33
_atom_site_aniso_U_23
_atom_site_aniso_U_13
_atom_site_aniso_U_12
Cl1 0.0224(3) 0.0265(3) 0.0277(3) -0.0066(2) 0.0037(2) -0.0010(2)
Cl2 0.0213(2) 0.0237(3) 0.0260(3) -0.0066(2) 0.00170(19) 0.0005(2)
O1 0.120(2) 0.092(2) 0.0242(11) -0.0076(12) -0.0024(12) 0.0771(18)
O2 0.0406(9) 0.0232(9) 0.0214(8) 0.0014(7) 0.0024(7) 0.0044(7)
O3 0.0706(13) 0.0181(9) 0.0244(9) 0.0001(7) 0.0022(8) 0.0035(8)
O4 0.0437(10) 0.0182(8) 0.0282(9) 0.0009(7) 0.0062(7) 0.0026(7)
O5 0.0303(9) 0.0338(11) 0.0556(13) -0.0028(9) 0.0071(8) -0.0117(8)
O6 0.0341(9) 0.0215(9) 0.0383(10) -0.0044(7) -0.0081(7) -0.0007(7)
O7 0.0838(16) 0.0576(14) 0.0241(10) 0.0001(9) -0.0040(10) -0.0384(13)
O8 0.0392(9) 0.0208(8) 0.0229(8) 0.0026(7) -0.0006(7) -0.0051(7)
O9 0.0628(12) 0.0195(9) 0.0250(9) 0.0002(7) -0.0013(8) -0.0020(8)
O10 0.0423(10) 0.0139(8) 0.0320(9) -0.0021(7) -0.0043(7) -0.0003(7)
O11 0.0264(9) 0.0301(10) 0.0586(13) -0.0049(9) -0.0016(8) 0.0089(8)
O12 0.0317(9) 0.0183(8) 0.0439(10) -0.0047(7) 0.0127(8) -0.0002(7)
N1 0.0214(9) 0.0135(9) 0.0210(9) -0.0016(7) 0.0026(7) 0.0022(7)
N2 0.0202(8) 0.0152(9) 0.0194(9) -0.0013(7) 0.0028(7) -0.0003(7)
C1 0.0402(13) 0.0160(11) 0.0215(11) 0.0007(9) 0.0078(10) 0.0028(9)
C2 0.0329(12) 0.0213(11) 0.0252(12) 0.0010(9) 0.0084(9) -0.0007(9)
C3 0.0257(11) 0.0122(10) 0.0294(12) -0.0012(9) 0.0054(9) 0.0016(8)
C4 0.0227(10) 0.0133(10) 0.0207(10) -0.0013(8) 0.0019(8) 0.0018(8)
C5 0.0259(11) 0.0179(11) 0.0214(10) -0.0010(9) 0.0019(8) 0.0027(9)
C6 0.0537(16) 0.0258(13) 0.0236(12) 0.0002(10) 0.0058(11) 0.0117(11)
C7 0.0447(15) 0.0236(13) 0.0297(13) 0.0100(10) -0.0019(11) 0.0022(10)
C8 0.066(2) 0.0360(16) 0.0343(15) 0.0033(12) -0.0080(14) 0.0021(14)
C9 0.0465(16) 0.0367(16) 0.0476(17) -0.0001(13) -0.0061(13) 0.0091(13)
C10 0.0549(18) 0.0502(19) 0.0455(17) 0.0287(15) 0.0013(14) 0.0013(15)
C11 0.0391(13) 0.0150(11) 0.0288(13) 0.0000(9) 0.0020(10) 0.0053(9)
C12 0.0497(15) 0.0148(12) 0.0388(14) -0.0022(10) 0.0057(12) 0.0004(10)
C13 0.0636(19) 0.0219(14) 0.0412(15) -0.0012(11) 0.0143(14) 0.0051(12)
C14 0.0489(16) 0.0208(13) 0.0471(16) 0.0031(12) 0.0101(13) 0.0029(11)
C15 0.0630(19) 0.0261(15) 0.0500(18) -0.0065(13) -0.0119(15) -0.0015(13)
C16 0.0245(11) 0.0218(12) 0.0372(13) -0.0015(10) 0.0030(10) 0.0033(9)
C17 0.0348(14) 0.0355(15) 0.0460(16) -0.0111(12) -0.0155(12) 0.0068(11)
C18 0.0358(14) 0.0312(14) 0.0370(14) -0.0061(11) -0.0141(11) 0.0025(11)
C19 0.0498(17) 0.0426(17) 0.0444(16) 0.0021(14) 0.0048(13) 0.0142(14)
C20 0.087(3) 0.055(2) 0.0454(18) -0.0019(16) 0.0089(17) 0.033(2)
C21 0.113(4) 0.043(2) 0.061(2) -0.0244(18) -0.033(2) 0.027(2)
C22 0.076(3) 0.0347(18) 0.091(3) -0.0134(18) -0.044(2) -0.0053(17)
C23 0.0424(16) 0.0392(17) 0.066(2) -0.0091(15) -0.0163(15) -0.0075(13)
C24 0.0271(11) 0.0140(10) 0.0264(11) 0.0022(9) 0.0006(8) 0.0040(9)
C25 0.0366(13) 0.0156(11) 0.0282(12) -0.0006(9) 0.0051(10) 0.0034(9)
C26 0.0435(14) 0.0156(11) 0.0223(12) 0.0018(9) 0.0015(10) 0.0047(10)
C27 0.0478(15) 0.0263(13) 0.0279(13) 0.0008(10) 0.0066(11) 0.0045(11)
C28 0.075(2) 0.0282(14) 0.0302(14) -0.0044(11) 0.0159(14) 0.0088(13)
C29 0.115(3) 0.0350(17) 0.0207(14) 0.0001(12) 0.0002(16) 0.0098(18)
C30 0.096(3) 0.0497(19) 0.0271(15) -0.0045(14) -0.0240(16) 0.0179(18)
C31 0.0599(18) 0.0314(15) 0.0373(15) 0.0041(12) -0.0096(13) 0.0129(13)
C32 0.0328(12) 0.0175(11) 0.0268(12) -0.0001(9) -0.0042(9) -0.0015(9)
C33 0.0360(13) 0.0170(11) 0.0299(12) 0.0000(9) -0.0088(10) -0.0006(9)
C34 0.0219(11) 0.0161(11) 0.0327(12) -0.0031(9) -0.0014(9) -0.0027(8)
C35 0.0231(10) 0.0128(10) 0.0223(10) -0.0018(8) 0.0008(8) -0.0005(8)
C36 0.0260(11) 0.0197(11) 0.0222(11) 0.0004(9) 0.0020(9) -0.0031(9)
C37 0.0495(15) 0.0164(12) 0.0280(13) 0.0002(10) -0.0045(11) -0.0074(10)
C38 0.0478(15) 0.0195(12) 0.0280(12) 0.0074(10) 0.0035(11) -0.0027(10)
C39 0.072(2) 0.0283(14) 0.0316(14) 0.0005(12) 0.0124(13) 0.0003(13)
C40 0.0444(16) 0.0291(14) 0.0429(15) 0.0002(12) 0.0057(12) -0.0082(11)
C41 0.0565(18) 0.0363(16) 0.0412(16) 0.0213(13) -0.0029(13) -0.0017(13)
C42 0.0353(13) 0.0177(11) 0.0296(13) 0.0006(10) -0.0011(10) -0.0040(9)
C43 0.0526(16) 0.0131(11) 0.0408(15) -0.0047(10) -0.0056(12) 0.0021(10)
C44 0.0654(19) 0.0183(13) 0.0427(15) -0.0010(11) -0.0138(14) -0.0046(12)
C45 0.0560(17) 0.0164(13) 0.0482(16) 0.0024(11) -0.0109(13) 0.0018(11)
C46 0.068(2) 0.0232(15) 0.057(2) -0.0092(13) 0.0126(16) 0.0031(13)
C47 0.0215(11) 0.0160(11) 0.0437(14) -0.0035(10) 0.0003(10) -0.0039(9)
C48 0.0330(13) 0.0296(14) 0.0573(18) -0.0101(13) 0.0207(12) -0.0055(11)
C49 0.0286(13) 0.0277(13) 0.0423(15) -0.0055(11) 0.0137(11) -0.0009(10)
C50 0.0345(14) 0.0351(15) 0.0555(18) 0.0036(13) 0.0033(12) -0.0016(11)
C51 0.0515(18) 0.051(2) 0.058(2) -0.0011(16) -0.0092(15) -0.0152(15)
C52 0.067(2) 0.0297(15) 0.0522(18) -0.0162(13) 0.0124(16) -0.0093(14)
C53 0.0506(18) 0.0383(17) 0.060(2) -0.0071(14) 0.0190(15) 0.0131(14)
C54 0.0321(14) 0.0390(16) 0.0489(17) -0.0106(13) 0.0094(12) 0.0044(11)
C55 0.0237(10) 0.0169(10) 0.0260(11) 0.0032(10) 0.0018(8) -0.0040(9)
C56 0.0343(12) 0.0167(11) 0.0297(12) 0.0014(9) -0.0011(10) -0.0045(9)
C57 0.0385(13) 0.0147(11) 0.0266(12) 0.0011(9) 0.0064(10) -0.0007(9)
C58 0.0530(17) 0.0281(14) 0.0405(15) 0.0013(12) 0.0167(13) -0.0061(12)
C59 0.082(2) 0.0469(18) 0.0362(16) 0.0046(14) 0.0350(16) 0.0000(17)
C60 0.104(3) 0.0328(16) 0.0236(14) -0.0065(12) 0.0130(15) -0.0035(17)
C61 0.074(2) 0.0293(15) 0.0282(14) -0.0049(11) -0.0018(13) -0.0103(13)
C62 0.0437(14) 0.0228(12) 0.0243(12) -0.0016(10) 0.0034(10) -0.0068(11)

loop_
_atom_type_symbol
_atom_type_description
_atom_type_scat_dispersion_real
_atom_type_scat_dispersion_imag
_atom_type_scat_source
C C 0.0033 0.0016 'International Tables Vol C Tables 4.2.6.8 and 6.1.1.4'
H H 0.0000 0.0000 'International Tables Vol C Tables 4.2.6.8 and 6.1.1.4'
N N 0.0061 0.0033 'International Tables Vol C Tables 4.2.6.8 and 6.1.1.4'
O O 0.0106 0.0060 'International Tables Vol C Tables 4.2.6.8 and 6.1.1.4'
Cl Cl 0.1484 0.1585 'International Tables Vol C Tables 4.2.6.8 and 6.1.1.4'

loop_
_geom_angle_atom_site_label_1
_geom_angle_atom_site_label_2
_geom_angle_atom_site_label_3
_geom_angle
C6 O2 C7 120.07(19)
C11 O4 C12 119.96(19)
C16 O6 C17 115.4(2)
C37 O8 C38 120.56(19)
C42 O10 C43 119.71(19)
C47 O12 C48 115.5(2)
C4 N1 C24 117.00(17)
C35 N2 C55 116.85(17)
C11 C1 C6 112.6(2)
C11 C1 C2 110.7(2)
C6 C1 C2 110.68(19)
C11 C1 C5 109.64(19)
C6 C1 C5 111.6(2)
C2 C1 C5 100.98(18)
C3 C2 C1 105.12(18)
C16 C3 C2 111.31(19)
C16 C3 C4 115.16(19)
C2 C3 C4 105.73(17)
N1 C4 C5 108.88(17)
N1 C4 C3 112.27(17)
C5 C4 C3 105.28(17)
C4 C5 C1 104.17(18)
O1 C6 O2 125.6(2)
O1 C6 C1 122.9(2)
O2 C6 C1 111.5(2)
O2 C7 C9 102.2(2)
O2 C7 C10 109.7(2)
C9 C7 C10 110.8(2)
O2 C7 C8 110.0(2)
C9 C7 C8 110.5(2)
C10 C7 C8 113.0(3)
O3 C11 O4 125.7(2)
O3 C11 C1 123.2(2)
O4 C11 C1 111.0(2)
O4 C12 C15 108.8(2)
O4 C12 C14 102.0(2)
C15 C12 C14 111.7(2)
O4 C12 C13 110.9(2)
C15 C12 C13 112.5(3)
C14 C12 C13 110.4(2)
O5 C16 O6 124.1(2)
O5 C16 C3 124.2(2)
O6 C16 C3 111.6(2)
O6 C17 C18 111.6(2)
C23 C18 C19 119.3(3)
C23 C18 C17 120.3(3)
C19 C18 C17 120.3(3)
C18 C19 C20 119.5(3)
C21 C20 C19 119.9(4)
C22 C21 C20 119.8(3)
C21 C22 C23 120.7(4)
C18 C23 C22 120.8(3)
C26 C24 N1 112.82(18)
C26 C24 C25 111.9(2)
N1 C24 C25 108.00(18)
C31 C26 C27 119.9(2)
C31 C26 C24 117.3(2)
C27 C26 C24 122.8(2)
C28 C27 C26 119.2(3)
C29 C28 C27 120.4(3)
C30 C29 C28 120.4(3)
C29 C30 C31 120.3(3)
C26 C31 C30 119.9(3)
C37 C32 C42 111.34(19)
C37 C32 C33 111.3(2)
C42 C32 C33 110.6(2)
C37 C32 C36 112.5(2)
C42 C32 C36 109.36(19)
C33 C32 C36 101.40(18)
C34 C33 C32 104.98(18)
C47 C34 C33 111.12(19)
C47 C34 C35 115.58(19)
C33 C34 C35 105.76(18)
N2 C35 C36 109.44(17)
N2 C35 C34 112.55(17)
C36 C35 C34 105.58(17)
C35 C36 C32 104.01(18)
O7 C37 O8 125.2(2)
O7 C37 C32 123.2(2)
O8 C37 C32 111.6(2)
O8 C38 C40 102.4(2)
O8 C38 C39 109.7(2)
C40 C38 C39 110.9(3)
O8 C38 C41 110.0(2)
C40 C38 C41 110.4(2)
C39 C38 C41 112.9(2)
O9 C42 O10 126.4(2)
O9 C42 C32 122.8(2)
O10 C42 C32 110.7(2)
O10 C43 C46 109.1(2)
O10 C43 C44 109.6(2)
C46 C43 C44 113.9(3)
O10 C43 C45 101.3(2)
C46 C43 C45 111.9(2)
C44 C43 C45 110.4(2)
O11 C47 O12 124.1(2)
O11 C47 C34 124.3(2)
O12 C47 C34 111.53(19)
O12 C48 C49 112.2(2)
C54 C49 C50 119.2(3)
C54 C49 C48 120.4(3)
C50 C49 C48 120.4(2)
C49 C50 C51 120.5(3)
C52 C51 C50 119.4(3)
C53 C52 C51 120.2(3)
C52 C53 C54 120.6(3)
C49 C54 C53 120.2(3)
N2 C55 C57 112.21(18)
N2 C55 C56 107.63(18)
C57 C55 C56 111.93(19)
C58 C57 C62 119.1(2)
C58 C57 C55 117.7(2)
C62 C57 C55 123.2(2)
C59 C58 C57 120.5(3)
C60 C59 C58 120.2(3)
C59 C60 C61 120.2(3)
C60 C61 C62 119.9(3)
C57 C62 C61 120.2(3)

loop_
_geom_bond_atom_site_label_1
_geom_bond_atom_site_label_2
_geom_bond_distance
O1 C6 1.191(3)
O2 C6 1.322(3)
O2 C7 1.484(3)
O3 C11 1.203(3)
O4 C11 1.333(3)
O4 C12 1.484(3)
O5 C16 1.204(3)
O6 C16 1.334(3)
O6 C17 1.453(3)
O7 C37 1.203(3)
O8 C37 1.328(3)
O8 C38 1.482(3)
O9 C42 1.197(3)
O10 C42 1.332(3)
O10 C43 1.495(3)
O11 C47 1.200(3)
O12 C47 1.336(3)
O12 C48 1.453(3)
N1 C4 1.491(3)
N1 C24 1.507(3)
N2 C35 1.499(3)
N2 C55 1.506(3)
C1 C11 1.529(3)
C1 C6 1.533(3)
C1 C2 1.538(3)
C1 C5 1.544(3)
C2 C3 1.535(3)
C3 C16 1.513(3)
C3 C4 1.554(3)
C4 C5 1.540(3)
C7 C9 1.506(4)
C7 C10 1.513(4)
C7 C8 1.519(4)
C12 C15 1.511(4)
C12 C14 1.517(4)
C12 C13 1.524(4)
C17 C18 1.501(4)
C18 C23 1.364(4)
C18 C19 1.391(4)
C19 C20 1.393(5)
C20 C21 1.388(6)
C21 C22 1.351(6)
C22 C23 1.385(5)
C24 C26 1.505(3)
C24 C25 1.530(3)
C26 C31 1.385(4)
C26 C27 1.399(4)
C27 C28 1.397(4)
C28 C29 1.382(5)
C29 C30 1.366(5)
C30 C31 1.397(4)
C32 C37 1.522(4)
C32 C42 1.535(3)
C32 C33 1.536(3)
C32 C36 1.543(3)
C33 C34 1.530(3)
C34 C47 1.513(3)
C34 C35 1.554(3)
C35 C36 1.536(3)
C38 C40 1.515(4)
C38 C39 1.517(4)
C38 C41 1.521(4)
C43 C46 1.505(4)
C43 C44 1.519(4)
C43 C45 1.523(4)
C48 C49 1.504(4)
C49 C54 1.380(4)
C49 C50 1.381(4)
C50 C51 1.391(5)
C51 C52 1.384(5)
C52 C53 1.360(5)
C53 C54 1.383(5)
C55 C57 1.517(3)
C55 C56 1.525(3)
C57 C58 1.385(4)
C57 C62 1.387(4)
C58 C59 1.385(5)
C59 C60 1.371(5)
C60 C61 1.379(5)
C61 C62 1.392(4)

loop_
_geom_hbond_atom_site_label_D
_geom_hbond_atom_site_label_H
_geom_hbond_atom_site_label_A
_geom_hbond_distance_DH
_geom_hbond_distance_HA
_geom_hbond_distance_DA
_geom_hbond_angle_DHA
_geom_hbond_site_symmetry_A
N1 H1A Cl1 0.92 2.21 3.1075(19) 165.3 .
N1 H1B Cl2 0.92 2.17 3.0912(19) 175.9 .
N2 H2B Cl1 0.92 2.18 3.0988(19) 175.4 .
N2 H2A Cl2 0.92 2.21 3.1050(19) 165.4 1_655

loop_
_geom_torsion_atom_site_label_1
_geom_torsion_atom_site_label_2
_geom_torsion_atom_site_label_3
_geom_torsion_atom_site_label_4
_geom_torsion
C11 C1 C2 C3 -75.8(2)
C6 C1 C2 C3 158.6(2)
C5 C1 C2 C3 40.3(2)
C1 C2 C3 C16 102.5(2)
C1 C2 C3 C4 -23.3(2)
C24 N1 C4 C5 171.18(17)
C24 N1 C4 C3 -72.6(2)
C16 C3 C4 N1 115.2(2)
C2 C3 C4 N1 -121.51(19)
C16 C3 C4 C5 -126.5(2)
C2 C3 C4 C5 -3.2(2)
N1 C4 C5 C1 148.87(17)
C3 C4 C5 C1 28.3(2)
C11 C1 C5 C4 74.7(2)
C6 C1 C5 C4 -159.78(19)
C2 C1 C5 C4 -42.1(2)
C7 O2 C6 O1 5.5(5)
C7 O2 C6 C1 -175.7(2)
C11 C1 C6 O1 -139.7(3)
C2 C1 C6 O1 -15.2(4)
C5 C1 C6 O1 96.5(4)
C11 C1 C6 O2 41.5(3)
C2 C1 C6 O2 166.0(2)
C5 C1 C6 O2 -82.4(3)
C6 O2 C7 C9 176.7(2)
C6 O2 C7 C10 59.1(3)
C6 O2 C7 C8 -65.9(3)
C12 O4 C11 O3 1.7(4)
C12 O4 C11 C1 178.7(2)
C6 C1 C11 O3 -140.5(3)
C2 C1 C11 O3 95.0(3)
C5 C1 C11 O3 -15.6(3)
C6 C1 C11 O4 42.4(3)
C2 C1 C11 O4 -82.1(2)
C5 C1 C11 O4 167.29(19)
C11 O4 C12 C15 -70.1(3)
C11 O4 C12 C14 171.7(2)
C11 O4 C12 C13 54.2(3)
C17 O6 C16 O5 4.4(3)
C17 O6 C16 C3 -173.02(19)
C2 C3 C16 O5 23.1(3)
C4 C3 C16 O5 143.5(2)
C2 C3 C16 O6 -159.43(19)
C4 C3 C16 O6 -39.1(3)
C16 O6 C17 C18 -80.7(3)
O6 C17 C18 C23 128.0(3)
O6 C17 C18 C19 -54.5(4)
C23 C18 C19 C20 -0.3(4)
C17 C18 C19 C20 -177.9(3)
C18 C19 C20 C21 0.4(5)
C19 C20 C21 C22 -0.5(6)
C20 C21 C22 C23 0.4(6)
C19 C18 C23 C22 0.3(5)
C17 C18 C23 C22 177.9(3)
C21 C22 C23 C18 -0.3(5)
C4 N1 C24 C26 -56.8(3)
C4 N1 C24 C25 178.96(18)
N1 C24 C26 C31 144.3(2)
C25 C24 C26 C31 -93.6(3)
N1 C24 C26 C27 -36.9(3)
C25 C24 C26 C27 85.1(3)
C31 C26 C27 C28 -0.6(4)
C24 C26 C27 C28 -179.3(2)
C26 C27 C28 C29 0.8(4)
C27 C28 C29 C30 0.2(5)
C28 C29 C30 C31 -1.3(5)
C27 C26 C31 C30 -0.6(4)
C24 C26 C31 C30 178.2(3)
C29 C30 C31 C26 1.5(5)
C37 C32 C33 C34 159.9(2)
C42 C32 C33 C34 -75.8(2)
C36 C32 C33 C34 40.1(2)
C32 C33 C34 C47 102.6(2)
C32 C33 C34 C35 -23.5(2)
C55 N2 C35 C36 171.73(17)
C55 N2 C35 C34 -71.2(2)
C47 C34 C35 N2 114.8(2)
C33 C34 C35 N2 -121.82(19)
C47 C34 C35 C36 -125.9(2)
C33 C34 C35 C36 -2.5(2)
N2 C35 C36 C32 148.74(17)
C34 C35 C36 C32 27.4(2)
C37 C32 C36 C35 -160.40(19)
C42 C32 C36 C35 75.3(2)
C33 C32 C36 C35 -41.5(2)
C38 O8 C37 O7 3.7(4)
C38 O8 C37 C32 -178.3(2)
C42 C32 C37 O7 -134.0(3)
C33 C32 C37 O7 -10.2(4)
C36 C32 C37 O7 102.8(3)
C42 C32 C37 O8 47.9(3)
C33 C32 C37 O8 171.7(2)
C36 C32 C37 O8 -75.3(3)
C37 O8 C38 C40 174.4(2)
C37 O8 C38 C39 -67.8(3)
C37 O8 C38 C41 57.0(3)
C43 O10 C42 O9 1.4(4)
C43 O10 C42 C32 178.9(2)
C37 C32 C42 O9 -142.2(3)
C33 C32 C42 O9 93.6(3)
C36 C32 C42 O9 -17.3(3)
C37 C32 C42 O10 40.2(3)
C33 C32 C42 O10 -84.1(2)
C36 C32 C42 O10 165.10(19)
C42 O10 C43 C46 -69.1(3)
C42 O10 C43 C44 56.1(3)
C42 O10 C43 C45 172.8(2)
C48 O12 C47 O11 6.9(3)
C48 O12 C47 C34 -170.20(19)
C33 C34 C47 O11 25.3(3)
C35 C34 C47 O11 145.8(2)
C33 C34 C47 O12 -157.62(18)
C35 C34 C47 O12 -37.1(3)
C47 O12 C48 C49 -80.9(3)
O12 C48 C49 C54 122.8(3)
O12 C48 C49 C50 -59.0(4)
C54 C49 C50 C51 0.9(5)
C48 C49 C50 C51 -177.4(3)
C49 C50 C51 C52 -0.4(5)
C50 C51 C52 C53 -0.2(5)
C51 C52 C53 C54 0.3(5)
C50 C49 C54 C53 -0.7(4)
C48 C49 C54 C53 177.5(3)
C52 C53 C54 C49 0.2(5)
C35 N2 C55 C57 -57.9(2)
C35 N2 C55 C56 178.52(18)
N2 C55 C57 C58 148.4(2)
C56 C55 C57 C58 -90.5(3)
N2 C55 C57 C62 -34.5(3)
C56 C55 C57 C62 86.6(3)
C62 C57 C58 C59 1.2(4)
C55 C57 C58 C59 178.3(3)
C57 C58 C59 C60 1.3(5)
C58 C59 C60 C61 -1.8(5)
C59 C60 C61 C62 -0.3(5)
C58 C57 C62 C61 -3.2(4)
C55 C57 C62 C61 179.8(2)
C60 C61 C62 C57 2.8(4)

loop_
_cod_related_entry_id
_cod_related_entry_code
_cod_related_entry_database
1 30651771 ChemSpider
